data_7103613
loop_
_publ_author_name
'Mart\'in, Avelino'
'Mart\'inez-Espada, Noelia'
'Mena, Miguel'
'Mosquera, Marta E G'
'P\'erez-Redondo, Adri\'an'
'Y\'elamos, Carlos'

_publ_section_title
;
 Mercury or silver atoms bridging trinuclear titanium imido-nitrido
 systems.
;
_journal_issue 48
_journal_name_full 'Chemical communications (Cambridge, England)'
_journal_page_first 6561
_journal_page_last 6563
_journal_paper_doi 10.1039/b814982h
_journal_year 2008
_chemical_formula_moiety 'C60 H94 Ag2 N8 Ti6, (C7 H8)'
_chemical_formula_sum 'C67 H102 Ag2 N8 Ti6'
_chemical_formula_weight 1522.71
_chemical_name_systematic
;
?
;
_space_group_IT_number 58
_symmetry_cell_setting orthorhombic
_symmetry_space_group_name_Hall '-P 2 2n'
_symmetry_space_group_name_H-M 'P n n m'
_atom_sites_solution_hydrogens geom
_atom_sites_solution_primary direct
_atom_sites_solution_secondary difmap
_audit_creation_method SHELXL-97
_cell_angle_alpha 90.00
_cell_angle_beta 90.00
_cell_angle_gamma 90.00
_cell_formula_units_Z 2
_cell_length_a 14.923(3)
_cell_length_b 15.546(3)
_cell_length_c 16.496(3)
_cell_measurement_reflns_used 92
_cell_measurement_temperature 200(2)
_cell_measurement_theta_max 20.333
_cell_measurement_theta_min 3.153
_cell_volume 3827.0(13)
_computing_cell_refinement 'Dirax/lsq (Duisenberg & Schreurs, 1989-2000)'
_computing_data_collection 'Collect (Nonius BV, 1997-2000)'
_computing_data_reduction 'EvalCCD (Duisenberg & Schreurs 1990-2000)'
_computing_molecular_graphics 'Ortep-3 for Windows (Farrugia, 1997)'
_computing_publication_material 'WinGX publication (Farrugia, 1999)'
_computing_structure_refinement 'SHELXL-97 (Sheldrick, 1997)'
_computing_structure_solution 'SHELXS-86 (Sheldrick, 1986)'
_diffrn_ambient_temperature 200
_diffrn_detector 'CCD plate'
_diffrn_detector_area_resol_mean 9
_diffrn_measured_fraction_theta_full 0.986
_diffrn_measured_fraction_theta_max 0.986
_diffrn_measurement_device '95mm CCD camera on \k-goniostat'
_diffrn_measurement_device_type KappaCCD
_diffrn_measurement_method 'CCD rotation images, thick slices'
_diffrn_orient_matrix_type X=UH
_diffrn_orient_matrix_UB_11 0.01
_diffrn_orient_matrix_UB_12 0
_diffrn_orient_matrix_UB_13 0
_diffrn_orient_matrix_UB_21 0
_diffrn_orient_matrix_UB_22 0.01
_diffrn_orient_matrix_UB_23 0
_diffrn_orient_matrix_UB_31 0
_diffrn_orient_matrix_UB_32 0
_diffrn_orient_matrix_UB_33 0.01
_diffrn_radiation_monochromator graphite
_diffrn_radiation_probe x-ray
_diffrn_radiation_source 'fine-focus sealed tube'
_diffrn_radiation_type MoK\a
_diffrn_radiation_wavelength 0.71073
_diffrn_reflns_av_R_equivalents 0.0729
_diffrn_reflns_av_sigmaI/netI 0.0397
_diffrn_reflns_limit_h_max 19
_diffrn_reflns_limit_h_min -19
_diffrn_reflns_limit_k_max 20
_diffrn_reflns_limit_k_min -20
_diffrn_reflns_limit_l_max 21
_diffrn_reflns_limit_l_min -21
_diffrn_reflns_number 83765
_diffrn_reflns_theta_full 27.59
_diffrn_reflns_theta_max 27.59
_diffrn_reflns_theta_min 3.03
_diffrn_source 'Enraf Nonius FR590'
_exptl_absorpt_coefficient_mu 1.133
_exptl_absorpt_correction_T_max 0.765
_exptl_absorpt_correction_T_min 0.658
_exptl_absorpt_correction_type multi-scan
_exptl_absorpt_process_details
;
R.H. Blessing, Acta Cryst. (1995), A51, 33-38
;
_exptl_crystal_colour red
_exptl_crystal_density_diffrn 1.321
_exptl_crystal_density_method 'not measured'
_exptl_crystal_description prism
_exptl_crystal_F_000 1572
_exptl_crystal_size_max 0.36
_exptl_crystal_size_mid 0.27
_exptl_crystal_size_min 0.24
_platon_squeeze_details
;A molecule of toluene crystallize with every molecule of this compound but
presented severe disorder and it was not possible to get a chemical sensible
model for it, so Squeeze procedure was used to remove their contribution
to the structure factors.
;
_refine_diff_density_max 0.600
_refine_diff_density_min -0.494
_refine_diff_density_rms 0.085
_refine_ls_extinction_coef 0.0086(8)
_refine_ls_extinction_expression Fc^*^=kFc[1+0.001xFc^2^\l^3^/sin(2\q)]^-1/4^
_refine_ls_extinction_method SHELXL
_refine_ls_goodness_of_fit_ref 1.046
_refine_ls_hydrogen_treatment mixed
_refine_ls_matrix_type full
_refine_ls_number_parameters 193
_refine_ls_number_reflns 4541
_refine_ls_number_restraints 0
_refine_ls_restrained_S_all 1.046
_refine_ls_R_factor_all 0.0740
_refine_ls_R_factor_gt 0.0506
_refine_ls_shift/su_max 0.002
_refine_ls_shift/su_mean 0.000
_refine_ls_structure_factor_coef Fsqd
_refine_ls_weighting_details 'calc w=1/[\s^2^(Fo^2^)+(0.0738P)^2^+3.0160P] where P=(Fo^2^+2Fc^2^)/3'
_refine_ls_weighting_scheme calc
_refine_ls_wR_factor_gt 0.1310
_refine_ls_wR_factor_ref 0.1409
_reflns_number_gt 3401
_reflns_number_total 4541
_reflns_threshold_expression >2sigma(I)
_cod_data_source_file b814982h.txt
_cod_data_source_block 6
_cod_depositor_comments
;
The following automatic conversions were performed:
'_symmetry_cell_setting' value 'Orthorhombic' changed to 'orthorhombic'
according to '/home/saulius/struct/CIF-dictionaries/cif_core.dic'
dictionary named 'cif_core.dic' version 2.4.1 from 2010-06-29.

Automatic conversion script
Id: cif_fix_enum 1527 2010-12-29 10:47:43Z saulius 
;
_cod_original_sg_symbol_H-M Pnnm
_cod_database_code 7103613

loop_
_symmetry_equiv_pos_as_xyz
'x, y, z'
'-x, -y, z'
'-x+1/2, y+1/2, -z+1/2'
'x+1/2, -y+1/2, -z+1/2'
'-x, -y, -z'
'x, y, -z'
'x-1/2, -y-1/2, z-1/2'
'-x-1/2, y-1/2, z-1/2'

loop_
_atom_site_label
_atom_site_type_symbol
_atom_site_fract_x
_atom_site_fract_y
_atom_site_fract_z
_atom_site_U_iso_or_equiv
_atom_site_adp_type
_atom_site_occupancy
_atom_site_symmetry_multiplicity
_atom_site_calc_flag
_atom_site_refinement_flags
_atom_site_disorder_assembly
_atom_site_disorder_group
Ag1 Ag 0.02943(3) 0.91473(3) 0.53027(3) 0.04505(18) Uani 0.50 1 d P . .
Ti1 Ti 0.22974(5) 0.91907(4) 0.5000 0.0306(2) Uani 1 2 d S . .
Ti2 Ti 0.17757(4) 1.07155(3) 0.41572(3) 0.03069(17) Uani 1 1 d . . .
N1 N 0.1043(2) 1.1114(2) 0.5000 0.0345(8) Uani 1 2 d S . .
N2 N 0.2631(2) 1.0400(2) 0.5000 0.0302(7) Uani 1 2 d S . .
N3 N 0.15503(18) 0.94527(16) 0.59389(14) 0.0338(5) Uani 1 1 d . . .
H3 H 0.144(3) 0.909(3) 0.643(3) 0.072(13) Uiso 1 1 d . . .
C1 C 0.3658(3) 0.8420(3) 0.5000 0.0488(12) Uani 1 2 d S . .
C2 C 0.3192(3) 0.8144(2) 0.5687(2) 0.0494(9) Uani 1 1 d . . .
C3 C 0.2412(3) 0.7685(2) 0.5433(2) 0.0562(10) Uani 1 1 d . . .
C5 C 0.1256(2) 1.1322(2) 0.28781(17) 0.0398(7) Uani 1 1 d . . .
C6 C 0.1578(3) 1.2017(2) 0.33626(19) 0.0436(8) Uani 1 1 d . . .
C7 C 0.2519(2) 1.1886(2) 0.34658(19) 0.0461(8) Uani 1 1 d . . .
C8 C 0.2768(2) 1.1120(2) 0.30434(18) 0.0424(7) Uani 1 1 d . . .
C9 C 0.1989(2) 1.0772(2) 0.26863(17) 0.0405(7) Uani 1 1 d . . .
C11 C 0.4544(4) 0.8911(5) 0.5000 0.079(2) Uani 1 2 d S . .
H11A H 0.4727 0.9017 0.5549 0.119 Uiso 0.50 1 calc PR . .
H11B H 0.4468 0.9449 0.4722 0.119 Uiso 0.50 1 calc PR . .
H11C H 0.4993 0.8575 0.4729 0.119 Uiso 0.50 1 calc PR . .
C12 C 0.3490(4) 0.8257(3) 0.6565(3) 0.0928(19) Uani 1 1 d . . .
H12A H 0.3856 0.8762 0.6610 0.139 Uiso 1 1 calc R . .
H12B H 0.3828 0.7762 0.6732 0.139 Uiso 1 1 calc R . .
H12C H 0.2972 0.8317 0.6906 0.139 Uiso 1 1 calc R . .
C13 C 0.1768(4) 0.7249(3) 0.5993(4) 0.106(2) Uani 1 1 d . . .
H13A H 0.2009 0.6704 0.6157 0.159 Uiso 1 1 calc R . .
H13B H 0.1208 0.7162 0.5719 0.159 Uiso 1 1 calc R . .
H13C H 0.1674 0.7603 0.6463 0.159 Uiso 1 1 calc R . .
C15 C 0.0311(3) 1.1229(3) 0.2589(3) 0.0591(10) Uani 1 1 d . . .
H15A H 0.0230 1.0667 0.2359 0.089 Uiso 1 1 calc . . .
H15B H 0.0189 1.1658 0.2186 0.089 Uiso 1 1 calc . . .
H15C H -0.0091 1.1301 0.3038 0.089 Uiso 1 1 calc . . .
C16 C 0.1039(3) 1.2767(2) 0.3684(3) 0.0663(12) Uani 1 1 d . . .
H16A H 0.1304 1.3296 0.3504 0.100 Uiso 1 1 calc . . .
H16B H 0.1037 1.2751 0.4266 0.100 Uiso 1 1 calc . . .
H16C H 0.0435 1.2729 0.3487 0.100 Uiso 1 1 calc . . .
C17 C 0.3167(3) 1.2502(3) 0.3884(3) 0.0726(13) Uani 1 1 d . . .
H17A H 0.3401 1.2901 0.3495 0.109 Uiso 1 1 calc R . .
H17B H 0.3652 1.2181 0.4119 0.109 Uiso 1 1 calc R . .
H17C H 0.2857 1.2810 0.4303 0.109 Uiso 1 1 calc R . .
C18 C 0.3719(3) 1.0779(3) 0.2978(3) 0.0679(12) Uani 1 1 d . . .
H18A H 0.3706 1.0197 0.2786 0.102 Uiso 1 1 calc R . .
H18B H 0.4000 1.0798 0.3501 0.102 Uiso 1 1 calc R . .
H18C H 0.4053 1.1129 0.2605 0.102 Uiso 1 1 calc R . .
C19 C 0.1952(3) 0.9989(3) 0.2134(2) 0.0568(10) Uani 1 1 d . . .
H19A H 0.2476 0.9977 0.1796 0.085 Uiso 1 1 calc . . .
H19B H 0.1427 1.0020 0.1800 0.085 Uiso 1 1 calc . . .
H19C H 0.1931 0.9476 0.2457 0.085 Uiso 1 1 calc . . .

loop_
_atom_site_aniso_label
_atom_site_aniso_U_11
_atom_site_aniso_U_22
_atom_site_aniso_U_33
_atom_site_aniso_U_23
_atom_site_aniso_U_13
_atom_site_aniso_U_12
Ag1 0.0474(3) 0.0295(3) 0.0582(3) -0.00056(18) -0.0132(2) -0.00020(19)
Ti1 0.0447(4) 0.0228(4) 0.0244(3) 0.000 0.000 0.0013(3)
Ti2 0.0450(3) 0.0251(3) 0.0220(3) 0.0026(2) -0.0005(2) -0.0009(2)
N1 0.0415(19) 0.0315(17) 0.0305(17) 0.000 0.000 0.0023(15)
N2 0.0379(18) 0.0257(16) 0.0271(16) 0.000 0.000 -0.0016(14)
N3 0.0458(14) 0.0303(12) 0.0252(12) 0.0029(10) 0.0003(10) -0.0020(11)
C1 0.055(3) 0.032(2) 0.059(3) 0.000 0.000 0.014(2)
C2 0.075(3) 0.0331(16) 0.0403(18) 0.0004(13) -0.0043(17) 0.0190(17)
C3 0.074(2) 0.0274(16) 0.067(2) 0.0152(16) 0.022(2) 0.0133(16)
C5 0.0522(18) 0.0403(17) 0.0267(14) 0.0132(13) -0.0033(13) -0.0028(14)
C6 0.068(2) 0.0284(15) 0.0344(16) 0.0113(12) 0.0013(15) -0.0001(14)
C7 0.066(2) 0.0403(18) 0.0323(15) 0.0101(14) -0.0037(15) -0.0147(16)
C8 0.0516(19) 0.0480(18) 0.0275(14) 0.0097(13) 0.0040(14) -0.0020(15)
C9 0.059(2) 0.0411(17) 0.0213(13) 0.0077(12) 0.0026(13) -0.0035(14)
C11 0.045(3) 0.066(4) 0.127(6) 0.000 0.000 0.009(3)
C12 0.147(5) 0.085(3) 0.046(2) -0.003(2) -0.027(3) 0.060(3)
C13 0.113(4) 0.047(2) 0.158(6) 0.043(3) 0.067(4) 0.014(3)
C15 0.058(2) 0.063(2) 0.055(2) 0.019(2) -0.0103(18) -0.0057(19)
C16 0.103(3) 0.0389(19) 0.057(2) 0.0103(17) 0.007(2) 0.015(2)
C17 0.091(3) 0.069(3) 0.057(2) 0.013(2) -0.018(2) -0.038(2)
C18 0.056(2) 0.095(3) 0.054(2) 0.012(2) 0.0095(19) 0.001(2)
C19 0.088(3) 0.054(2) 0.0286(15) -0.0038(15) 0.0064(17) -0.005(2)

loop_
_atom_type_symbol
_atom_type_description
_atom_type_scat_dispersion_real
_atom_type_scat_dispersion_imag
_atom_type_scat_source
C C 0.0033 0.0016 'International Tables Vol C Tables 4.2.6.8 and 6.1.1.4'
H H 0.0000 0.0000 'International Tables Vol C Tables 4.2.6.8 and 6.1.1.4'
N N 0.0061 0.0033 'International Tables Vol C Tables 4.2.6.8 and 6.1.1.4'
Ti Ti 0.2776 0.4457 'International Tables Vol C Tables 4.2.6.8 and 6.1.1.4'
Ag Ag -0.8971 1.1015 'International Tables Vol C Tables 4.2.6.8 and 6.1.1.4'

loop_
_geom_angle_atom_site_label_1
_geom_angle_atom_site_label_2
_geom_angle_atom_site_label_3
_geom_angle
_geom_angle_site_symmetry_1
_geom_angle_site_symmetry_3
_geom_angle_publ_flag
Ag1 Ag1 N1 76.22(3) 6_556 5_576 ?
Ag1 Ag1 N3 118.49(7) 6_556 . ?
N1 Ag1 N3 165.07(8) 5_576 . ?
Ag1 Ag1 Ag1 90.0 6_556 2_575 ?
N1 Ag1 Ag1 83.37(10) 5_576 2_575 ?
N3 Ag1 Ag1 93.62(7) . 2_575 ?
Ag1 Ag1 Ag1 70.33(2) 6_556 5_576 ?
N1 Ag1 Ag1 79.11(10) 5_576 5_576 ?
N3 Ag1 Ag1 102.71(7) . 5_576 ?
Ag1 Ag1 Ag1 19.67(2) 2_575 5_576 ?
Ag1 Ag1 Ti1 80.521(10) 6_556 . ?
N1 Ag1 Ti1 154.63(5) 5_576 . ?
N3 Ag1 Ti1 39.97(7) . . ?
Ag1 Ag1 Ti1 106.80(3) 2_575 . ?
Ag1 Ag1 Ti1 102.52(3) 5_576 . ?
Ag1 Ag1 Ti2 106.051(13) 6_556 5_576 ?
N1 Ag1 Ti2 33.51(5) 5_576 5_576 ?
N3 Ag1 Ti2 132.12(7) . 5_576 ?
Ag1 Ag1 Ti2 68.63(2) 2_575 5_576 ?
Ag1 Ag1 Ti2 75.52(2) 5_576 5_576 ?
Ti1 Ag1 Ti2 171.68(2) . 5_576 ?
N2 Ti1 N3 86.82(10) . . ?
N2 Ti1 N3 86.82(10) . 6_556 ?
N3 Ti1 N3 105.07(15) . 6_556 ?
N2 Ti1 C1 105.71(17) . . ?
N3 Ti1 C1 126.74(8) . . ?
N3 Ti1 C1 126.74(8) 6_556 . ?
N2 Ti1 C2 120.99(13) . 6_556 ?
N3 Ti1 C2 146.89(11) . 6_556 ?
N3 Ti1 C2 94.85(12) 6_556 6_556 ?
C1 Ti1 C2 34.24(11) . 6_556 ?
N2 Ti1 C2 120.99(13) . . ?
N3 Ti1 C2 94.85(12) . . ?
N3 Ti1 C2 146.89(11) 6_556 . ?
C1 Ti1 C2 34.24(11) . . ?
C2 Ti1 C2 56.65(17) 6_556 . ?
N2 Ti1 C3 154.75(13) . 6_556 ?
N3 Ti1 C3 118.04(13) . 6_556 ?
N3 Ti1 C3 90.46(11) 6_556 6_556 ?
C1 Ti1 C3 56.96(15) . 6_556 ?
C2 Ti1 C3 34.26(13) 6_556 6_556 ?
C2 Ti1 C3 56.61(12) . 6_556 ?
N2 Ti1 C3 154.75(13) . . ?
N3 Ti1 C3 90.46(11) . . ?
N3 Ti1 C3 118.04(13) 6_556 . ?
C1 Ti1 C3 56.96(15) . . ?
C2 Ti1 C3 56.61(12) 6_556 . ?
C2 Ti1 C3 34.26(13) . . ?
C3 Ti1 C3 33.84(19) 6_556 . ?
N2 Ti1 Ti2 42.91(7) . 6_556 ?
N3 Ti1 Ti2 44.33(7) . 6_556 ?
N3 Ti1 Ti2 93.29(8) 6_556 6_556 ?
C1 Ti1 Ti2 131.04(10) . 6_556 ?
C2 Ti1 Ti2 161.44(11) 6_556 6_556 ?
C2 Ti1 Ti2 119.09(8) . 6_556 ?
C3 Ti1 Ti2 162.29(11) 6_556 6_556 ?
C3 Ti1 Ti2 132.01(9) . 6_556 ?
N2 Ti1 Ti2 42.91(7) . . ?
N3 Ti1 Ti2 93.29(8) . . ?
N3 Ti1 Ti2 44.33(7) 6_556 . ?
C1 Ti1 Ti2 131.04(10) . . ?
C2 Ti1 Ti2 119.09(8) 6_556 . ?
C2 Ti1 Ti2 161.44(11) . . ?
C3 Ti1 Ti2 132.01(9) 6_556 . ?
C3 Ti1 Ti2 162.29(11) . . ?
Ti2 Ti1 Ti2 58.25(3) 6_556 . ?
N2 Ti1 Ag1 105.90(10) . . ?
N3 Ti1 Ag1 46.41(8) . . ?
N3 Ti1 Ag1 64.65(8) 6_556 . ?
C1 Ti1 Ag1 146.92(12) . . ?
C2 Ti1 Ag1 127.84(10) 6_556 . ?
C2 Ti1 Ag1 117.21(10) . . ?
C3 Ti1 Ag1 95.49(10) 6_556 . ?
C3 Ti1 Ag1 89.99(10) . . ?
Ti2 Ti1 Ag1 70.70(2) 6_556 . ?
Ti2 Ti1 Ag1 80.20(2) . . ?
N2 Ti1 Ag1 105.90(10) . 6_556 ?
N3 Ti1 Ag1 64.65(8) . 6_556 ?
N3 Ti1 Ag1 46.41(8) 6_556 6_556 ?
C1 Ti1 Ag1 146.92(12) . 6_556 ?
C2 Ti1 Ag1 117.21(10) 6_556 6_556 ?
C2 Ti1 Ag1 127.84(10) . 6_556 ?
C3 Ti1 Ag1 89.99(10) 6_556 6_556 ?
C3 Ti1 Ag1 95.49(10) . 6_556 ?
Ti2 Ti1 Ag1 80.20(2) 6_556 6_556 ?
Ti2 Ti1 Ag1 70.70(2) . 6_556 ?
Ag1 Ti1 Ag1 18.96(2) . 6_556 ?
N1 Ti2 N2 86.36(11) . . ?
N1 Ti2 N3 106.58(13) . 6_556 ?
N2 Ti2 N3 85.40(12) . 6_556 ?
N1 Ti2 C7 111.67(14) . . ?
N2 Ti2 C7 103.00(12) . . ?
N3 Ti2 C7 141.20(11) 6_556 . ?
N1 Ti2 C6 93.08(13) . . ?
N2 Ti2 C6 132.35(13) . . ?
N3 Ti2 C6 139.05(11) 6_556 . ?
C7 Ti2 C6 34.33(12) . . ?
N1 Ti2 C5 109.17(12) . . ?
N2 Ti2 C5 157.31(12) . . ?
N3 Ti2 C5 104.94(11) 6_556 . ?
C7 Ti2 C5 56.40(11) . . ?
C6 Ti2 C5 34.11(11) . . ?
N1 Ti2 C8 145.76(14) . . ?
N2 Ti2 C8 101.77(12) . . ?
N3 Ti2 C8 107.20(11) 6_556 . ?
C7 Ti2 C8 34.17(12) . . ?
C6 Ti2 C8 56.86(12) . . ?
C5 Ti2 C8 56.10(11) . . ?
N1 Ti2 C9 143.03(12) . . ?
N2 Ti2 C9 129.07(12) . . ?
N3 Ti2 C9 88.78(10) 6_556 . ?
C7 Ti2 C9 56.33(11) . . ?
C6 Ti2 C9 56.72(11) . . ?
C5 Ti2 C9 33.89(11) . . ?
C8 Ti2 C9 33.54(11) . . ?
N1 Ti2 Ti2 42.12(8) . 6_556 ?
N2 Ti2 Ti2 44.53(7) . 6_556 ?
N3 Ti2 Ti2 94.55(7) 6_556 6_556 ?
C7 Ti2 Ti2 118.16(8) . 6_556 ?
C6 Ti2 Ti2 122.65(8) . 6_556 ?
C5 Ti2 Ti2 149.94(8) . 6_556 ?
C8 Ti2 Ti2 138.78(8) . 6_556 ?
C9 Ti2 Ti2 172.24(8) . 6_556 ?
N1 Ti2 Ti1 94.15(9) . . ?
N2 Ti2 Ti1 42.78(10) . . ?
N3 Ti2 Ti1 43.04(7) 6_556 . ?
C7 Ti2 Ti1 136.82(9) . . ?
C6 Ti2 Ti1 170.83(9) . . ?
C5 Ti2 Ti1 146.00(8) . . ?
C8 Ti2 Ti1 114.50(8) . . ?
C9 Ti2 Ti1 118.47(8) . . ?
Ti2 Ti2 Ti1 60.874(14) 6_556 . ?
N1 Ti2 Ag1 38.14(10) . 5_576 ?
N2 Ti2 Ag1 116.56(8) . 5_576 ?
N3 Ti2 Ag1 85.73(8) 6_556 5_576 ?
C7 Ti2 Ag1 121.39(9) . 5_576 ?
C6 Ti2 Ag1 88.70(9) . 5_576 ?
C5 Ti2 Ag1 84.75(8) . 5_576 ?
C8 Ti2 Ag1 140.56(8) . 5_576 ?
C9 Ti2 Ag1 113.35(9) . 5_576 ?
Ti2 Ti2 Ag1 73.949(13) 6_556 5_576 ?
Ti1 Ti2 Ag1 100.47(2) . 5_576 ?
Ti2 N1 Ti2 95.75(17) 6_556 . ?
Ti2 N1 Ag1 131.92(15) 6_556 5_576 ?
Ti2 N1 Ag1 108.35(10) . 5_576 ?
Ti2 N1 Ag1 108.35(10) 6_556 2_575 ?
Ti2 N1 Ag1 131.92(15) . 2_575 ?
Ag1 N1 Ag1 27.55(6) 5_576 2_575 ?
Ti1 N2 Ti2 94.32(12) . . ?
Ti1 N2 Ti2 94.32(12) . 6_556 ?
Ti2 N2 Ti2 90.94(15) . 6_556 ?
Ti1 N3 Ti2 92.63(11) . 6_556 ?
Ti1 N3 Ag1 93.62(10) . . ?
Ti2 N3 Ag1 108.52(11) 6_556 . ?
Ti1 N3 H3 128(3) . . ?
Ti2 N3 H3 130(3) 6_556 . ?
Ag1 N3 H3 97(3) . . ?
C2 C1 C2 108.4(5) 6_556 . ?
C2 C1 C11 125.8(2) 6_556 . ?
C2 C1 C11 125.8(2) . . ?
C2 C1 Ti1 74.2(2) 6_556 . ?
C2 C1 Ti1 74.2(2) . . ?
C11 C1 Ti1 119.4(4) . . ?
C1 C2 C3 108.7(3) . . ?
C1 C2 C12 126.1(4) . . ?
C3 C2 C12 125.1(4) . . ?
C1 C2 Ti1 71.6(2) . . ?
C3 C2 Ti1 75.3(2) . . ?
C12 C2 Ti1 122.4(3) . . ?
C2 C3 C3 107.1(2) . 6_556 ?
C2 C3 C13 124.6(4) . . ?
C3 C3 C13 128.2(3) 6_556 . ?
C2 C3 Ti1 70.47(18) . . ?
C3 C3 Ti1 73.08(10) 6_556 . ?
C13 C3 Ti1 124.5(3) . . ?
C9 C5 C6 108.7(3) . . ?
C9 C5 C15 126.6(3) . . ?
C6 C5 C15 124.7(3) . . ?
C9 C5 Ti2 73.48(16) . . ?
C6 C5 Ti2 72.62(17) . . ?
C15 C5 Ti2 122.6(2) . . ?
C5 C6 C7 106.8(3) . . ?
C5 C6 C16 127.0(4) . . ?
C7 C6 C16 126.2(3) . . ?
C5 C6 Ti2 73.26(17) . . ?
C7 C6 Ti2 72.35(18) . . ?
C16 C6 Ti2 121.2(2) . . ?
C8 C7 C6 108.5(3) . . ?
C8 C7 C17 125.4(4) . . ?
C6 C7 C17 125.9(4) . . ?
C8 C7 Ti2 73.90(18) . . ?
C6 C7 Ti2 73.31(18) . . ?
C17 C7 Ti2 123.3(2) . . ?
C9 C8 C7 108.0(3) . . ?
C9 C8 C18 127.3(3) . . ?
C7 C8 C18 124.7(3) . . ?
C9 C8 Ti2 73.47(17) . . ?
C7 C8 Ti2 71.93(18) . . ?
C18 C8 Ti2 122.0(2) . . ?
C5 C9 C8 108.1(3) . . ?
C5 C9 C19 125.8(3) . . ?
C8 C9 C19 125.9(3) . . ?
C5 C9 Ti2 72.63(16) . . ?
C8 C9 Ti2 72.99(17) . . ?
C19 C9 Ti2 124.0(2) . . ?
C1 C11 H11A 109.5 . . ?
C1 C11 H11B 109.5 . . ?
H11A C11 H11B 109.5 . . ?
C1 C11 H11C 109.5 . . ?
H11A C11 H11C 109.5 . . ?
H11B C11 H11C 109.5 . . ?
C2 C12 H12A 109.5 . . ?
C2 C12 H12B 109.5 . . ?
H12A C12 H12B 109.5 . . ?
C2 C12 H12C 109.5 . . ?
H12A C12 H12C 109.5 . . ?
H12B C12 H12C 109.5 . . ?
C3 C13 H13A 109.5 . . ?
C3 C13 H13B 109.5 . . ?
H13A C13 H13B 109.5 . . ?
C3 C13 H13C 109.5 . . ?
H13A C13 H13C 109.5 . . ?
H13B C13 H13C 109.5 . . ?
C5 C15 H15A 109.5 . . ?
C5 C15 H15B 109.5 . . ?
H15A C15 H15B 109.5 . . ?
C5 C15 H15C 109.5 . . ?
H15A C15 H15C 109.5 . . ?
H15B C15 H15C 109.5 . . ?
C6 C16 H16A 109.5 . . ?
C6 C16 H16B 109.5 . . ?
H16A C16 H16B 109.5 . . ?
C6 C16 H16C 109.5 . . ?
H16A C16 H16C 109.5 . . ?
H16B C16 H16C 109.5 . . ?
C7 C17 H17A 109.5 . . ?
C7 C17 H17B 109.5 . . ?
H17A C17 H17B 109.5 . . ?
C7 C17 H17C 109.5 . . ?
H17A C17 H17C 109.5 . . ?
H17B C17 H17C 109.5 . . ?
C8 C18 H18A 109.5 . . ?
C8 C18 H18B 109.5 . . ?
H18A C18 H18B 109.5 . . ?
C8 C18 H18C 109.5 . . ?
H18A C18 H18C 109.5 . . ?
H18B C18 H18C 109.5 . . ?
C9 C19 H19A 109.5 . . ?
C9 C19 H19B 109.5 . . ?
H19A C19 H19B 109.5 . . ?
C9 C19 H19C 109.5 . . ?
H19A C19 H19C 109.5 . . ?
H19B C19 H19C 109.5 . . ?

loop_
_geom_bond_atom_site_label_1
_geom_bond_atom_site_label_2
_geom_bond_distance
_geom_bond_site_symmetry_2
_geom_bond_publ_flag
Ag1 Ag1 0.9985(11) 6_556 ?
Ag1 N1 2.096(4) 5_576 ?
Ag1 N3 2.200(3) . ?
Ag1 Ag1 2.7929(11) 2_575 ?
Ag1 Ag1 2.9660(10) 5_576 ?
Ag1 Ti1 3.0315(11) . ?
Ag1 Ti2 3.2222(9) 5_576 ?
Ti1 N2 1.945(3) . ?
Ti1 N3 1.951(3) . ?
Ti1 N3 1.951(3) 6_556 ?
Ti1 C1 2.358(5) . ?
Ti1 C2 2.390(3) 6_556 ?
Ti1 C2 2.390(3) . ?
Ti1 C3 2.453(3) 6_556 ?
Ti1 C3 2.453(3) . ?
Ti1 Ti2 2.8562(9) 6_556 ?
Ti1 Ti2 2.8562(9) . ?
Ti1 Ag1 3.0315(11) 6_556 ?
Ti2 N1 1.874(2) . ?
Ti2 N2 1.950(2) . ?
Ti2 N3 1.998(3) 6_556 ?
Ti2 C7 2.417(3) . ?
Ti2 C6 2.429(3) . ?
Ti2 C5 2.438(3) . ?
Ti2 C8 2.443(3) . ?
Ti2 C9 2.449(3) . ?
Ti2 Ti2 2.7804(11) 6_556 ?
Ti2 Ag1 3.2222(9) 5_576 ?
N1 Ti2 1.874(2) 6_556 ?
N1 Ag1 2.096(4) 5_576 ?
N1 Ag1 2.096(4) 2_575 ?
N2 Ti2 1.950(2) 6_556 ?
N3 Ti2 1.998(3) 6_556 ?
N3 H3 1.00(5) . ?
C1 C2 1.398(5) 6_556 ?
C1 C2 1.398(5) . ?
C1 C11 1.527(8) . ?
C2 C3 1.428(6) . ?
C2 C12 1.524(5) . ?
C3 C3 1.428(8) 6_556 ?
C3 C13 1.496(6) . ?
C5 C9 1.424(5) . ?
C5 C6 1.428(5) . ?
C5 C15 1.495(5) . ?
C6 C7 1.431(5) . ?
C6 C16 1.511(5) . ?
C7 C8 1.428(5) . ?
C7 C17 1.526(5) . ?
C8 C9 1.411(5) . ?
C8 C18 1.519(5) . ?
C9 C19 1.522(5) . ?
C11 H11A 0.9600 . ?
C11 H11B 0.9600 . ?
C11 H11C 0.9600 . ?
C12 H12A 0.9600 . ?
C12 H12B 0.9600 . ?
C12 H12C 0.9600 . ?
C13 H13A 0.9600 . ?
C13 H13B 0.9600 . ?
C13 H13C 0.9600 . ?
C15 H15A 0.9600 . ?
C15 H15B 0.9600 . ?
C15 H15C 0.9600 . ?
C16 H16A 0.9600 . ?
C16 H16B 0.9600 . ?
C16 H16C 0.9600 . ?
C17 H17A 0.9600 . ?
C17 H17B 0.9600 . ?
C17 H17C 0.9600 . ?
C18 H18A 0.9600 . ?
C18 H18B 0.9600 . ?
C18 H18C 0.9600 . ?
C19 H19A 0.9600 . ?
C19 H19B 0.9600 . ?
C19 H19C 0.9600 . ?

loop_
_platon_squeeze_void_nr
_platon_squeeze_void_average_x
_platon_squeeze_void_average_y
_platon_squeeze_void_average_z
_platon_squeeze_void_volume
_platon_squeeze_void_count_electrons
1 -0.023 0.000 0.000 413.3 -0.7
2 -0.027 0.500 0.500 413.2 -1.1
